data_7005737
loop_
_publ_author_name
'J\'er\^ome Vergnaud'
'Tahra Ayed'
'Khansaa Hussein'
'Laure Vendier'
'Mary Grellier'
'Ghenwa Bouhadir'
'Jean-Claude Barthelat'
'Sylviane Sabo-Etienne'
'Didier Bourissou'

_publ_section_title
;
 Synthesis, structure and coordination of the ambiphilic ligand
 (2-picolyl)BCy2
;
_journal_issue 23
_journal_name_full 'Dalton Transactions'
_journal_page_first 2370
_journal_paper_doi 10.1039/b704993p
_journal_year 2007
_chemical_compound_source 'synthesis as described'
_chemical_formula_moiety 'C28 H42 B Cl2 N Ru'
_chemical_formula_sum 'C28 H42 B Cl2 N Ru'
_chemical_formula_weight 575.41
_chemical_name_systematic
;
?
;
_space_group_IT_number 2
_symmetry_cell_setting triclinic
_symmetry_Int_Tables_number 2
_symmetry_space_group_name_Hall '-P 1'
_symmetry_space_group_name_H-M 'P -1'
_atom_sites_solution_hydrogens geom
_atom_sites_solution_primary direct
_atom_sites_solution_secondary difmap
_cell_angle_alpha 86.727(10)
_cell_angle_beta 71.861(9)
_cell_angle_gamma 86.425(9)
_cell_formula_units_Z 4
_cell_length_a 12.4540(11)
_cell_length_b 13.3645(16)
_cell_length_c 17.766(2)
_cell_measurement_reflns_used 3200
_cell_measurement_temperature 180
_cell_measurement_theta_max 32.1262
_cell_measurement_theta_min 2.8133
_cell_measurement_wavelength 0.71073
_cell_volume 2802.4(5)
_computing_cell_refinement 'CrysAlis RED, Oxford Diffraction Ltd.'
_computing_data_collection 'CrysAlis CCD, Oxford Diffraction Ltd.'
_computing_data_reduction 'CrysAlis RED, Oxford Diffraction Ltd.'
_computing_molecular_graphics 'Ortep-3 for Windows (Farrugia, 1997)'
_computing_publication_material 'WinGX publication routines (Farrugia, 1999)'
_computing_structure_refinement 'SHELXL-97 (Sheldrick, 1997)'
_computing_structure_solution 'SHELXS-86 (Sheldrick, 1986)'
_diffrn_ambient_temperature 180
_diffrn_measured_fraction_theta_full 0.998
_diffrn_measured_fraction_theta_max 0.998
_diffrn_measurement_device_type 'Oxford-Diffraction XCALIBUR'
_diffrn_measurement_method \w-\f
_diffrn_radiation_monochromator graphite
_diffrn_radiation_source 'fine-focus sealed tube'
_diffrn_radiation_type MoK\a
_diffrn_reflns_av_R_equivalents 0.0572
_diffrn_reflns_av_unetI/netI 0.1589
_diffrn_reflns_limit_h_max 12
_diffrn_reflns_limit_h_min -15
_diffrn_reflns_limit_k_max 16
_diffrn_reflns_limit_k_min -16
_diffrn_reflns_limit_l_max 21
_diffrn_reflns_limit_l_min -21
_diffrn_reflns_number 20552
_diffrn_reflns_theta_full 25.68
_diffrn_reflns_theta_max 25.68
_diffrn_reflns_theta_min 2.82
_diffrn_standards_decay_% 0
_diffrn_standards_interval_count 0
_diffrn_standards_interval_time 0
_diffrn_standards_number 0
_exptl_absorpt_coefficient_mu 0.767
_exptl_absorpt_correction_T_max 0.941
_exptl_absorpt_correction_T_min 0.726
_exptl_absorpt_correction_type multi-scan
_exptl_absorpt_process_details
;
[c.f. r.h. blessing, acta cryst. (1995), a51, 33-38]
;
_exptl_crystal_colour yellow
_exptl_crystal_density_diffrn 1.364
_exptl_crystal_density_method 'not measured'
_exptl_crystal_description platelet
_exptl_crystal_F_000 1200
_exptl_crystal_size_max 0.35
_exptl_crystal_size_mid 0.2
_exptl_crystal_size_min 0.07
_refine_diff_density_max 1.699
_refine_diff_density_min -1.126
_refine_diff_density_rms 0.13
_refine_ls_extinction_method none
_refine_ls_goodness_of_fit_ref 0.882
_refine_ls_hydrogen_treatment constr
_refine_ls_matrix_type full
_refine_ls_number_parameters 519
_refine_ls_number_reflns 10628
_refine_ls_number_restraints 36
_refine_ls_restrained_S_all 0.891
_refine_ls_R_factor_all 0.1292
_refine_ls_R_factor_gt 0.0663
_refine_ls_shift/su_max 0.001
_refine_ls_shift/su_mean 0
_refine_ls_structure_factor_coef Fsqd
_refine_ls_weighting_details 'calc w=1/[\s^2^(Fo^2^)+(0.0969P)^2^+0.0000P] where P=(Fo^2^+2Fc^2^)/3'
_refine_ls_weighting_scheme calc
_refine_ls_wR_factor_gt 0.1613
_refine_ls_wR_factor_ref 0.1768
_reflns_number_gt 5138
_reflns_number_total 10628
_reflns_threshold_expression >2\s(I)
_cod_data_source_file b704993p.txt
_cod_data_source_block 1
_cod_database_code 7005737

loop_
_symmetry_equiv_pos_as_xyz
'x, y, z'
'-x, -y, -z'

loop_
_atom_site_label
_atom_site_type_symbol
_atom_site_fract_x
_atom_site_fract_y
_atom_site_fract_z
_atom_site_U_iso_or_equiv
_atom_site_adp_type
_atom_site_occupancy
_atom_site_symmetry_multiplicity
_atom_site_calc_flag
_atom_site_refinement_flags
_atom_site_disorder_assembly
_atom_site_disorder_group
C1 C 0.1340(6) 0.2381(6) 0.6667(5) 0.046(2) Uani 1 1 d . . .
C2 C 0.1614(7) 0.2607(6) 0.7350(5) 0.052(2) Uani 1 1 d . . .
H2 H 0.2086 0.3126 0.7334 0.062 Uiso 1 1 calc R . .
C3 C 0.1165(7) 0.2040(6) 0.8050(5) 0.055(2) Uani 1 1 d . . .
H3 H 0.1321 0.2212 0.8503 0.066 Uiso 1 1 calc R . .
C4 C 0.0469(8) 0.1198(6) 0.8105(5) 0.058(3) Uani 1 1 d . . .
C5 C 0.0251(7) 0.0992(7) 0.7414(6) 0.067(3) Uani 1 1 d . . .
H5 H -0.0203 0.0463 0.7418 0.08 Uiso 1 1 calc R . .
C6 C 0.0694(7) 0.1560(7) 0.6705(5) 0.062(3) Uani 1 1 d . . .
H6 H 0.0549 0.1379 0.6249 0.074 Uiso 1 1 calc R . .
C7 C 0.1865(7) 0.2953(7) 0.5905(5) 0.066(3) Uani 1 1 d . . .
H7A H 0.2635 0.3076 0.5859 0.099 Uiso 1 1 calc R . .
H7B H 0.1449 0.3581 0.5899 0.099 Uiso 1 1 calc R . .
H7C H 0.1849 0.2569 0.5468 0.099 Uiso 1 1 calc R . .
C8 C 0.0060(10) 0.0595(7) 0.8876(6) 0.088(4) Uani 1 1 d . . .
H8 H 0.0613 0.0638 0.9162 0.106 Uiso 1 1 calc R . .
C9 C -0.1054(12) 0.1056(8) 0.9376(7) 0.139(6) Uani 1 1 d . . .
H9A H -0.1421 0.1417 0.9042 0.208 Uiso 1 1 d . . .
H9B H -0.0916 0.151 0.9738 0.208 Uiso 1 1 d . . .
H9C H -0.1518 0.0536 0.9677 0.208 Uiso 1 1 d . . .
C10 C -0.0063(10) -0.0517(6) 0.8769(6) 0.100(4) Uani 1 1 d . . .
H10A H -0.0655 -0.0583 0.8537 0.15 Uiso 1 1 calc R . .
H10B H -0.0248 -0.0871 0.9275 0.15 Uiso 1 1 calc R . .
H10C H 0.0636 -0.0795 0.8427 0.15 Uiso 1 1 calc R . .
C11 C 0.3788(8) 0.1075(6) 0.5523(4) 0.047(2) Uani 1 1 d . . .
H11 H 0.319 0.0817 0.5399 0.056 Uiso 1 1 calc R . .
C12 C 0.4792(8) 0.1238(6) 0.4925(5) 0.055(2) Uani 1 1 d . . .
H12 H 0.4854 0.1101 0.4405 0.066 Uiso 1 1 calc R . .
C13 C 0.5687(8) 0.1599(6) 0.5092(5) 0.060(3) Uani 1 1 d . . .
H13 H 0.6374 0.169 0.4699 0.072 Uiso 1 1 calc R . .
C14 C 0.5537(7) 0.1823(6) 0.5860(5) 0.051(2) Uani 1 1 d . . .
H14 H 0.6131 0.2089 0.5985 0.062 Uiso 1 1 calc R . .
C15 C 0.4526(7) 0.1666(6) 0.6464(5) 0.042(2) Uani 1 1 d . . .
C16 C 0.4445(7) 0.1890(6) 0.7290(5) 0.050(2) Uani 1 1 d . A .
H16A H 0.3722 0.2242 0.7523 0.059 Uiso 1 1 calc R . .
H16B H 0.5029 0.235 0.7266 0.059 Uiso 1 1 calc R . .
C17A C 0.5586(9) 0.0122(9) 0.7487(8) 0.107(2) Uani 0.36 1 d PD A 1
H17A H 0.5656 -0.0267 0.7956 0.129 Uiso 0.36 1 calc PR A 1
C18A C 0.5390(18) -0.0688(17) 0.7005(18) 0.107(2) Uani 0.36 1 d PD A 1
H18A H 0.5387 -0.0405 0.6491 0.129 Uiso 0.36 1 calc PR A 1
H18B H 0.4653 -0.0954 0.7267 0.129 Uiso 0.36 1 calc PR A 1
C19A C 0.631(2) -0.1557(17) 0.689(3) 0.107(2) Uani 0.36 1 d PD A 1
H19A H 0.6377 -0.1855 0.639 0.129 Uiso 0.36 1 calc PR A 1
H19B H 0.6023 -0.2065 0.7304 0.129 Uiso 0.36 1 calc PR A 1
C20A C 0.753(2) -0.134(2) 0.689(3) 0.107(2) Uani 0.36 1 d PD A 1
H20A H 0.7587 -0.1438 0.7417 0.129 Uiso 0.36 1 calc PR A 1
H20B H 0.8077 -0.1798 0.6542 0.129 Uiso 0.36 1 calc PR A 1
C21A C 0.7767(17) -0.0249(18) 0.658(2) 0.107(2) Uani 0.36 1 d PD A 1
H21A H 0.7779 -0.017 0.6034 0.129 Uiso 0.36 1 calc PR A 1
H21B H 0.8499 -0.0081 0.6612 0.129 Uiso 0.36 1 calc PR A 1
C22A C 0.6829(16) 0.046(2) 0.710(2) 0.107(2) Uani 0.36 1 d PD A 1
H22A H 0.679 0.1051 0.6749 0.129 Uiso 0.36 1 d P B 1
H22B H 0.7101 0.0672 0.7503 0.129 Uiso 0.36 1 d P C 1
C17B C 0.5586(9) 0.0122(9) 0.7487(8) 0.107(2) Uani 0.64 1 d P A 2
H17B H 0.5592 0.0104 0.6935 0.129 Uiso 0.64 1 calc PR A 2
C18B C 0.5667(14) -0.0952(14) 0.7752(13) 0.107(2) Uani 0.64 1 d P A 2
H18C H 0.4945 -0.1246 0.7833 0.129 Uiso 0.64 1 calc PR A 2
H18D H 0.5815 -0.0984 0.8258 0.129 Uiso 0.64 1 calc PR A 2
C19B C 0.6572(14) -0.1562(14) 0.7178(14) 0.107(2) Uani 0.64 1 d PD A 2
H19C H 0.6286 -0.1794 0.6772 0.129 Uiso 0.64 1 calc PR A 2
H19D H 0.6803 -0.2144 0.7452 0.129 Uiso 0.64 1 calc PR A 2
C20B C 0.7594(15) -0.0901(14) 0.6793(16) 0.107(2) Uani 0.64 1 d PD A 2
H20C H 0.8297 -0.13 0.67 0.129 Uiso 0.64 1 calc PR A 2
H20D H 0.7555 -0.0605 0.629 0.129 Uiso 0.64 1 calc PR A 2
C21B C 0.7542(15) -0.0169(14) 0.7310(14) 0.107(2) Uani 0.64 1 d P A 2
H21C H 0.8249 0.017 0.7125 0.129 Uiso 0.64 1 calc PR A 2
H21D H 0.7507 -0.0497 0.7818 0.129 Uiso 0.64 1 calc PR A 2
C22B C 0.6637(15) 0.0588(16) 0.7447(15) 0.107(2) Uani 0.64 1 d P A 2
H22C H 0.6811 0.1097 0.702 0.129 Uiso 0.64 1 calc PR A 2
H22D H 0.655 0.0909 0.794 0.129 Uiso 0.64 1 calc PR A 2
C101 C 0.3537(6) 0.7121(6) 0.8354(5) 0.044(2) Uani 1 1 d . . .
C102 C 0.4174(6) 0.6205(6) 0.8329(5) 0.045(2) Uani 1 1 d . . .
H102 H 0.4285 0.5933 0.8794 0.054 Uiso 1 1 calc R . .
C103 C 0.4650(5) 0.5687(6) 0.7617(5) 0.0374(19) Uani 1 1 d . . .
H103 H 0.5086 0.5097 0.7619 0.045 Uiso 1 1 calc R . .
C104 C 0.4469(5) 0.6055(5) 0.6916(4) 0.0314(17) Uani 1 1 d . . .
C105 C 0.3791(6) 0.6967(5) 0.6938(5) 0.0364(18) Uani 1 1 d . . .
H105 H 0.3672 0.7236 0.6475 0.044 Uiso 1 1 calc R . .
C106 C 0.3298(6) 0.7465(5) 0.7661(5) 0.0403(19) Uani 1 1 d . . .
H106 H 0.2811 0.8025 0.7673 0.048 Uiso 1 1 calc R . .
C107 C 0.3001(7) 0.7662(7) 0.9101(5) 0.065(3) Uani 1 1 d . . .
H10D H 0.2236 0.787 0.9134 0.097 Uiso 1 1 calc R . .
H10E H 0.3419 0.8241 0.9101 0.097 Uiso 1 1 calc R . .
H10F H 0.3001 0.7224 0.9548 0.097 Uiso 1 1 calc R . .
C108 C 0.4900(6) 0.5504(6) 0.6149(4) 0.0389(19) Uani 1 1 d . . .
H108 H 0.4352 0.5643 0.5859 0.047 Uiso 1 1 calc R . .
C109 C 0.6020(7) 0.5929(6) 0.5643(5) 0.065(3) Uani 1 1 d . . .
H10G H 0.6269 0.5616 0.5141 0.097 Uiso 1 1 calc R . .
H10H H 0.6578 0.5798 0.5911 0.097 Uiso 1 1 calc R . .
H10I H 0.5916 0.664 0.556 0.097 Uiso 1 1 calc R . .
C110 C 0.5031(7) 0.4362(6) 0.6262(5) 0.060(3) Uani 1 1 d . . .
H11A H 0.5596 0.4201 0.6519 0.09 Uiso 1 1 calc R . .
H11B H 0.5257 0.4062 0.5754 0.09 Uiso 1 1 calc R . .
H11C H 0.4322 0.4107 0.6582 0.09 Uiso 1 1 calc R . .
C111 C 0.1019(6) 0.6040(5) 0.9406(4) 0.0337(17) Uani 1 1 d . . .
H111 H 0.1593 0.5689 0.9557 0.04 Uiso 1 1 calc R . .
C112 C 0.0014(6) 0.6284(5) 0.9988(4) 0.040(2) Uani 1 1 d . . .
H112 H -0.0077 0.6107 1.0517 0.048 Uiso 1 1 calc R . .
C113 C -0.0844(6) 0.6789(6) 0.9774(5) 0.041(2) Uani 1 1 d . . .
H113 H -0.1527 0.6959 1.0152 0.049 Uiso 1 1 calc R . .
C114 C -0.0668(6) 0.7040(6) 0.8982(4) 0.0393(19) Uani 1 1 d . . .
H114 H -0.1246 0.7371 0.8824 0.047 Uiso 1 1 calc R . .
C115 C 0.0364(6) 0.6804(5) 0.8417(4) 0.0336(18) Uani 1 1 d . . .
C116 C 0.0541(6) 0.7055(6) 0.7563(4) 0.040(2) Uani 1 1 d . D .
H11D H 0.1271 0.7352 0.7353 0.048 Uiso 1 1 calc R . .
H11E H -0.0026 0.7573 0.753 0.048 Uiso 1 1 calc R . .
C117 C -0.0475(7) 0.5390(10) 0.7266(8) 0.125(2) Uani 1 1 d D D .
H117 H -0.0371 0.494 0.683 0.15 Uiso 1 1 calc R . .
C118 C -0.0518(8) 0.4732(10) 0.8002(7) 0.125(2) Uani 1 1 d D . .
H11F H -0.0649 0.515 0.8453 0.15 Uiso 1 1 calc R . .
H11G H 0.0202 0.4363 0.7924 0.15 Uiso 1 1 calc R . .
C119 C -0.1472(7) 0.3988(8) 0.8171(7) 0.125(2) Uani 1 1 d D . .
H11H H -0.1324 0.3546 0.7732 0.15 Uiso 1 1 calc R . .
H11I H -0.1499 0.358 0.8646 0.15 Uiso 1 1 calc R . .
C120 C -0.2590(8) 0.4563(10) 0.8282(7) 0.125(2) Uani 1 1 d D . .
H12A H -0.3183 0.4092 0.8364 0.15 Uiso 1 1 calc R . .
H12B H -0.2766 0.4954 0.8752 0.15 Uiso 1 1 calc R . .
C121 C -0.2569(8) 0.5254(10) 0.7576(7) 0.125(2) Uani 1 1 d D . .
H12C H -0.2478 0.4856 0.7118 0.15 Uiso 1 1 calc R . .
H12D H -0.3285 0.5636 0.7682 0.15 Uiso 1 1 calc R . .
C122 C -0.1632(7) 0.5956(8) 0.7394(7) 0.125(2) Uani 1 1 d D . .
H12E H -0.1769 0.6404 0.7829 0.15 Uiso 1 1 calc R . .
H12F H -0.1619 0.6361 0.6921 0.15 Uiso 1 1 calc R . .
N1 N 0.3658(6) 0.1281(4) 0.6285(3) 0.0410(16) Uani 1 1 d . . .
N2 N 0.1200(4) 0.6291(4) 0.8630(3) 0.0320(14) Uani 1 1 d . . .
Cl1 Cl 0.3048(2) 0.01864(15) 0.79718(13) 0.0598(6) Uani 1 1 d . A .
Cl2 Cl 0.2197(2) -0.05775(15) 0.65567(12) 0.0598(6) Uani 1 1 d . . .
Cl3 Cl 0.19811(14) 0.53096(13) 0.69414(11) 0.0348(4) Uani 1 1 d . D .
Cl4 Cl 0.26433(15) 0.42698(13) 0.84639(11) 0.0367(4) Uani 1 1 d . . .
Ru1 Ru 0.20523(6) 0.10261(5) 0.71254(4) 0.0404(2) Uani 1 1 d . . .
Ru2 Ru 0.28476(5) 0.59265(4) 0.78576(3) 0.02803(18) Uani 1 1 d . . .
B1 B 0.4561(11) 0.0941(8) 0.7895(6) 0.064(3) Uani 1 1 d . . .
C23A C 0.4255(12) 0.1379(10) 0.8794(7) 0.120(2) Uani 0.61 1 d PD A 1
H23A H 0.3539 0.1734 0.8802 0.144 Uiso 0.61 1 calc PR A 1
C24A C 0.3782(12) 0.0699(9) 0.9507(6) 0.120(2) Uani 0.61 1 d PD A 1
H24A H 0.433 0.0153 0.9516 0.144 Uiso 0.61 1 calc PR A 1
H24B H 0.3105 0.041 0.947 0.144 Uiso 0.61 1 calc PR A 1
C25A C 0.3495(10) 0.1254(9) 1.0267(5) 0.120(2) Uani 0.61 1 d PD A 1
H25A H 0.2757 0.1584 1.0337 0.144 Uiso 0.61 1 calc PR A 1
H25B H 0.3397 0.0744 1.0691 0.144 Uiso 0.61 1 calc PR A 1
C28A C 0.4880(17) 0.2308(12) 0.8869(8) 0.120(2) Uani 0.61 1 d PD A 1
H28A H 0.4801 0.2823 0.848 0.144 Uiso 0.61 1 calc PR A 1
H28B H 0.5679 0.2129 0.8761 0.144 Uiso 0.61 1 calc PR A 1
C27A C 0.4395(19) 0.2728(15) 0.9720(9) 0.120(2) Uani 0.61 1 d PD A 1
H27A H 0.4901 0.3227 0.9766 0.144 Uiso 0.61 1 calc PR A 1
H27B H 0.3675 0.3077 0.9754 0.144 Uiso 0.61 1 calc PR A 1
C26A C 0.421(2) 0.2014(14) 1.0429(12) 0.120(2) Uani 0.61 1 d PD A 1
H26A H 0.4921 0.1711 1.0465 0.144 Uiso 0.61 1 calc PR A 1
H26B H 0.3821 0.2351 1.0915 0.144 Uiso 0.61 1 calc PR A 1
C23B C 0.4255(12) 0.1379(10) 0.8794(7) 0.120(2) Uani 0.39 1 d PD A 2
H23B H 0.3661 0.1904 0.8821 0.144 Uiso 0.39 1 calc PR A 2
C24B C 0.3782(12) 0.0699(9) 0.9507(6) 0.120(2) Uani 0.39 1 d PD A 2
H24C H 0.433 0.0153 0.9516 0.144 Uiso 0.39 1 calc PR A 2
H24D H 0.3105 0.041 0.947 0.144 Uiso 0.39 1 calc PR A 2
C25B C 0.3495(10) 0.1254(9) 1.0267(5) 0.120(2) Uani 0.39 1 d PD A 2
H25C H 0.3675 0.0834 1.0679 0.144 Uiso 0.39 1 calc PR A 2
H25D H 0.2697 0.1455 1.0448 0.144 Uiso 0.39 1 calc PR A 2
C28B C 0.525(2) 0.192(3) 0.8815(11) 0.120(2) Uani 0.39 1 d PD A 2
H28C H 0.5917 0.1527 0.8523 0.144 Uiso 0.39 1 calc PR A 2
H28D H 0.5249 0.2545 0.8505 0.144 Uiso 0.39 1 calc PR A 2
C27B C 0.546(3) 0.220(3) 0.9544(17) 0.120(2) Uani 0.39 1 d PD A 2
H27C H 0.5772 0.2854 0.9498 0.144 Uiso 0.39 1 calc PR A 2
H27D H 0.5945 0.1698 0.972 0.144 Uiso 0.39 1 calc PR A 2
C26B C 0.422(3) 0.218(2) 1.0064(19) 0.120(2) Uani 0.39 1 d PD A 2
H26C H 0.3816 0.2679 0.9825 0.144 Uiso 0.39 1 calc PR A 2
H26D H 0.4202 0.2439 1.0569 0.144 Uiso 0.39 1 calc PR A 2
B2 B 0.0504(8) 0.6184(8) 0.6975(6) 0.053(3) Uani 1 1 d . . .
C123 C 0.0719(9) 0.6546(8) 0.6066(5) 0.0741(17) Uani 0.43 1 d PD D 1
H123 H -0.0037 0.682 0.6087 0.089 Uiso 0.43 1 calc PR D 1
C124 C 0.086(2) 0.5680(11) 0.5495(9) 0.0741(17) Uani 0.43 1 d PD D 1
H12G H 0.1578 0.5322 0.5445 0.089 Uiso 0.43 1 calc PR D 1
H12H H 0.0268 0.5214 0.5732 0.089 Uiso 0.43 1 calc PR D 1
C125 C 0.0814(19) 0.5997(16) 0.4659(10) 0.0741(17) Uani 0.43 1 d PD D 1
H12I H 0.1101 0.5445 0.4309 0.089 Uiso 0.43 1 calc PR D 1
H12J H 0.0035 0.6154 0.4678 0.089 Uiso 0.43 1 calc PR D 1
C126 C 0.151(2) 0.6913(16) 0.4328(11) 0.0741(17) Uani 0.43 1 d PD D 1
H12K H 0.1374 0.716 0.3842 0.089 Uiso 0.43 1 calc PR D 1
H12L H 0.2312 0.6716 0.4202 0.089 Uiso 0.43 1 calc PR D 1
C127 C 0.123(2) 0.7756(12) 0.4918(10) 0.0741(17) Uani 0.43 1 d PD D 1
H12M H 0.0452 0.7996 0.5006 0.089 Uiso 0.43 1 calc PR D 1
H12N H 0.1712 0.831 0.4694 0.089 Uiso 0.43 1 calc PR D 1
C128 C 0.1394(18) 0.7404(14) 0.5715(10) 0.0741(17) Uani 0.43 1 d PD D 1
H12O H 0.2186 0.7222 0.5636 0.089 Uiso 0.43 1 calc PR D 1
H12P H 0.1178 0.7951 0.6077 0.089 Uiso 0.43 1 calc PR D 1
C223 C 0.0719(9) 0.6546(8) 0.6066(5) 0.0741(17) Uani 0.57 1 d P D 2
H223 H -0.0055 0.6396 0.6099 0.089 Uiso 0.57 1 calc PR D 2
C224 C 0.1146(18) 0.6005(15) 0.5401(10) 0.0741(17) Uani 0.57 1 d P D 2
H22E H 0.0523 0.5651 0.5341 0.089 Uiso 0.57 1 calc PR D 2
H22F H 0.1672 0.5497 0.5515 0.089 Uiso 0.57 1 calc PR D 2
C225 C 0.1781(15) 0.6507(15) 0.4545(9) 0.0741(17) Uani 0.57 1 d P D 2
H22G H 0.2549 0.6648 0.4512 0.089 Uiso 0.57 1 calc PR D 2
H22H H 0.1811 0.6051 0.4132 0.089 Uiso 0.57 1 calc PR D 2
C226 C 0.1150(16) 0.7442(15) 0.4438(10) 0.0741(17) Uani 0.57 1 d P D 2
H22I H 0.1566 0.7774 0.3942 0.089 Uiso 0.57 1 calc PR D 2
H22J H 0.0428 0.7272 0.4391 0.089 Uiso 0.57 1 calc PR D 2
C227 C 0.0940(16) 0.8144(15) 0.5065(9) 0.0741(17) Uani 0.57 1 d P D 2
H22K H 0.1643 0.8449 0.5025 0.089 Uiso 0.57 1 calc PR D 2
H22L H 0.0412 0.8674 0.4987 0.089 Uiso 0.57 1 calc PR D 2
C228 C 0.0493(16) 0.7702(14) 0.5851(9) 0.0741(17) Uani 0.57 1 d P D 2
H22M H -0.0321 0.782 0.6004 0.089 Uiso 0.57 1 calc PR D 2
H22N H 0.0758 0.8089 0.6198 0.089 Uiso 0.57 1 calc PR D 2

loop_
_atom_site_aniso_label
_atom_site_aniso_U_11
_atom_site_aniso_U_22
_atom_site_aniso_U_33
_atom_site_aniso_U_23
_atom_site_aniso_U_13
_atom_site_aniso_U_12
C1 0.041(5) 0.046(5) 0.055(6) 0.015(4) -0.019(4) -0.009(4)
C2 0.077(6) 0.032(5) 0.059(6) 0.005(4) -0.036(5) -0.026(4)
C3 0.091(7) 0.028(5) 0.043(5) -0.013(4) -0.014(5) -0.003(5)
C4 0.086(7) 0.031(5) 0.042(5) -0.009(4) 0.006(5) -0.018(5)
C5 0.062(6) 0.059(6) 0.061(7) -0.017(5) 0.012(5) -0.019(5)
C6 0.052(5) 0.087(7) 0.042(5) -0.004(5) -0.004(4) -0.029(5)
C7 0.045(5) 0.074(7) 0.073(7) 0.037(6) -0.015(5) -0.015(5)
C8 0.138(10) 0.037(6) 0.048(6) -0.014(5) 0.035(6) -0.014(6)
C9 0.196(14) 0.050(7) 0.087(9) -0.008(7) 0.076(9) -0.001(8)
C10 0.163(11) 0.035(6) 0.056(7) -0.009(5) 0.035(7) -0.014(6)
C11 0.081(6) 0.034(5) 0.022(4) 0.003(4) -0.010(4) -0.006(4)
C12 0.097(7) 0.032(5) 0.025(5) -0.005(4) -0.004(5) 0.008(5)
C13 0.071(6) 0.043(5) 0.049(6) 0.014(5) 0.002(5) -0.006(5)
C14 0.061(6) 0.037(5) 0.050(6) 0.017(4) -0.011(5) -0.006(4)
C15 0.056(5) 0.028(4) 0.038(5) 0.001(4) -0.009(4) -0.004(4)
C16 0.069(6) 0.037(5) 0.042(5) 0.002(4) -0.014(4) -0.011(4)
C17A 0.078(4) 0.089(5) 0.167(7) -0.041(5) -0.046(4) -0.013(4)
C18A 0.078(4) 0.089(5) 0.167(7) -0.041(5) -0.046(4) -0.013(4)
C19A 0.078(4) 0.089(5) 0.167(7) -0.041(5) -0.046(4) -0.013(4)
C20A 0.078(4) 0.089(5) 0.167(7) -0.041(5) -0.046(4) -0.013(4)
C21A 0.078(4) 0.089(5) 0.167(7) -0.041(5) -0.046(4) -0.013(4)
C22A 0.078(4) 0.089(5) 0.167(7) -0.041(5) -0.046(4) -0.013(4)
C17B 0.078(4) 0.089(5) 0.167(7) -0.041(5) -0.046(4) -0.013(4)
C18B 0.078(4) 0.089(5) 0.167(7) -0.041(5) -0.046(4) -0.013(4)
C19B 0.078(4) 0.089(5) 0.167(7) -0.041(5) -0.046(4) -0.013(4)
C20B 0.078(4) 0.089(5) 0.167(7) -0.041(5) -0.046(4) -0.013(4)
C21B 0.078(4) 0.089(5) 0.167(7) -0.041(5) -0.046(4) -0.013(4)
C22B 0.078(4) 0.089(5) 0.167(7) -0.041(5) -0.046(4) -0.013(4)
C101 0.038(4) 0.046(5) 0.043(5) -0.015(4) 0.000(4) -0.017(4)
C102 0.045(5) 0.048(5) 0.041(5) -0.003(4) -0.009(4) -0.006(4)
C103 0.020(4) 0.042(5) 0.046(5) -0.001(4) -0.005(3) -0.003(3)
C104 0.024(4) 0.032(4) 0.033(4) 0.001(4) 0.000(3) -0.010(3)
C105 0.035(4) 0.025(4) 0.041(5) 0.012(4) -0.001(4) -0.006(3)
C106 0.047(5) 0.026(4) 0.049(5) -0.012(4) -0.016(4) 0.006(4)
C107 0.070(6) 0.058(6) 0.058(6) -0.023(5) -0.003(5) -0.013(5)
C108 0.034(4) 0.042(5) 0.032(4) 0.000(4) 0.002(3) 0.001(4)
C109 0.068(6) 0.043(5) 0.054(6) -0.001(5) 0.027(5) -0.018(5)
C110 0.075(6) 0.041(5) 0.047(5) -0.006(4) 0.007(5) -0.009(5)
C111 0.039(4) 0.030(4) 0.031(4) 0.002(3) -0.008(4) -0.004(3)
C112 0.050(5) 0.030(4) 0.031(4) 0.000(4) 0.004(4) -0.007(4)
C113 0.033(4) 0.035(5) 0.043(5) -0.006(4) 0.006(4) 0.000(4)
C114 0.029(4) 0.041(5) 0.041(5) -0.002(4) -0.004(4) 0.008(4)
C115 0.034(4) 0.028(4) 0.030(4) -0.002(3) 0.002(3) 0.005(3)
C116 0.037(4) 0.040(5) 0.035(5) 0.002(4) -0.004(4) 0.017(4)
C117 0.048(2) 0.212(7) 0.116(5) -0.031(5) -0.017(3) -0.025(3)
C118 0.048(2) 0.212(7) 0.116(5) -0.031(5) -0.017(3) -0.025(3)
C119 0.048(2) 0.212(7) 0.116(5) -0.031(5) -0.017(3) -0.025(3)
C120 0.048(2) 0.212(7) 0.116(5) -0.031(5) -0.017(3) -0.025(3)
C121 0.048(2) 0.212(7) 0.116(5) -0.031(5) -0.017(3) -0.025(3)
C122 0.048(2) 0.212(7) 0.116(5) -0.031(5) -0.017(3) -0.025(3)
N1 0.070(5) 0.023(3) 0.022(3) -0.001(3) -0.003(3) -0.003(3)
N2 0.031(3) 0.029(3) 0.031(4) 0.004(3) -0.003(3) -0.002(3)
Cl1 0.1056(18) 0.0353(12) 0.0467(13) 0.0127(10) -0.0335(13) -0.0254(12)
Cl2 0.1087(19) 0.0350(12) 0.0362(12) -0.0060(9) -0.0184(12) -0.0252(12)
Cl3 0.0326(9) 0.0320(10) 0.0403(11) -0.0022(9) -0.0129(8) 0.0031(8)
Cl4 0.0408(10) 0.0280(10) 0.0364(11) 0.0063(8) -0.0066(8) 0.0001(8)
Ru1 0.0655(5) 0.0286(4) 0.0252(4) -0.0008(3) -0.0088(3) -0.0158(3)
Ru2 0.0267(3) 0.0256(3) 0.0278(3) 0.0011(3) -0.0030(3) -0.0008(2)
B1 0.109(9) 0.043(6) 0.054(7) 0.015(5) -0.040(7) -0.040(6)
C23A 0.179(6) 0.122(6) 0.095(5) -0.016(4) -0.086(5) -0.028(5)
C24A 0.179(6) 0.122(6) 0.095(5) -0.016(4) -0.086(5) -0.028(5)
C25A 0.179(6) 0.122(6) 0.095(5) -0.016(4) -0.086(5) -0.028(5)
C28A 0.179(6) 0.122(6) 0.095(5) -0.016(4) -0.086(5) -0.028(5)
C27A 0.179(6) 0.122(6) 0.095(5) -0.016(4) -0.086(5) -0.028(5)
C26A 0.179(6) 0.122(6) 0.095(5) -0.016(4) -0.086(5) -0.028(5)
C23B 0.179(6) 0.122(6) 0.095(5) -0.016(4) -0.086(5) -0.028(5)
C24B 0.179(6) 0.122(6) 0.095(5) -0.016(4) -0.086(5) -0.028(5)
C25B 0.179(6) 0.122(6) 0.095(5) -0.016(4) -0.086(5) -0.028(5)
C28B 0.179(6) 0.122(6) 0.095(5) -0.016(4) -0.086(5) -0.028(5)
C27B 0.179(6) 0.122(6) 0.095(5) -0.016(4) -0.086(5) -0.028(5)
C26B 0.179(6) 0.122(6) 0.095(5) -0.016(4) -0.086(5) -0.028(5)
B2 0.045(6) 0.072(7) 0.040(6) -0.003(5) -0.018(5) 0.031(5)
C123 0.088(4) 0.096(5) 0.034(3) -0.008(3) -0.019(3) 0.028(3)
C124 0.088(4) 0.096(5) 0.034(3) -0.008(3) -0.019(3) 0.028(3)
C125 0.088(4) 0.096(5) 0.034(3) -0.008(3) -0.019(3) 0.028(3)
C126 0.088(4) 0.096(5) 0.034(3) -0.008(3) -0.019(3) 0.028(3)
C127 0.088(4) 0.096(5) 0.034(3) -0.008(3) -0.019(3) 0.028(3)
C128 0.088(4) 0.096(5) 0.034(3) -0.008(3) -0.019(3) 0.028(3)
C223 0.088(4) 0.096(5) 0.034(3) -0.008(3) -0.019(3) 0.028(3)
C224 0.088(4) 0.096(5) 0.034(3) -0.008(3) -0.019(3) 0.028(3)
C225 0.088(4) 0.096(5) 0.034(3) -0.008(3) -0.019(3) 0.028(3)
C226 0.088(4) 0.096(5) 0.034(3) -0.008(3) -0.019(3) 0.028(3)
C227 0.088(4) 0.096(5) 0.034(3) -0.008(3) -0.019(3) 0.028(3)
C228 0.088(4) 0.096(5) 0.034(3) -0.008(3) -0.019(3) 0.028(3)

loop_
_atom_type_symbol
_atom_type_description
_atom_type_scat_dispersion_real
_atom_type_scat_dispersion_imag
_atom_type_scat_source
C C 0.0033 0.0016 'International Tables Vol C Tables 4.2.6.8 and 6.1.1.4'
H H 0 0 'International Tables Vol C Tables 4.2.6.8 and 6.1.1.4'
N N 0.0061 0.0033 'International Tables Vol C Tables 4.2.6.8 and 6.1.1.4'
Cl Cl 0.1484 0.1585 'International Tables Vol C Tables 4.2.6.8 and 6.1.1.4'
Ru Ru -1.2594 0.8363 'International Tables Vol C Tables 4.2.6.8 and 6.1.1.4'
B B 0.0013 0.0007 'International Tables Vol C Tables 4.2.6.8 and 6.1.1.4'

loop_
_geom_angle_atom_site_label_1
_geom_angle_atom_site_label_2
_geom_angle_atom_site_label_3
_geom_angle
_geom_angle_site_symmetry_1
_geom_angle_site_symmetry_3
_geom_angle_publ_flag
C6 C1 C2 118.5(8) . . ?
C6 C1 C7 122.1(8) . . ?
C2 C1 C7 119.1(7) . . ?
C6 C1 Ru1 68.5(5) . . ?
C2 C1 Ru1 70.5(5) . . ?
C7 C1 Ru1 126.9(6) . . ?
C3 C2 C1 118.8(7) . . ?
C3 C2 Ru1 70.8(4) . . ?
C1 C2 Ru1 71.7(5) . . ?
C2 C3 C4 123.3(8) . . ?
C2 C3 Ru1 71.7(5) . . ?
C4 C3 Ru1 71.8(5) . . ?
C5 C4 C3 115.5(8) . . ?
C5 C4 C8 124.6(9) . . ?
C3 C4 C8 119.8(9) . . ?
C5 C4 Ru1 69.4(5) . . ?
C3 C4 Ru1 69.6(5) . . ?
C8 C4 Ru1 129.7(7) . . ?
C4 C5 C6 121.9(9) . . ?
C4 C5 Ru1 73.5(6) . . ?
C6 C5 Ru1 70.0(5) . . ?
C1 C6 C5 121.9(9) . . ?
C1 C6 Ru1 74.1(5) . . ?
C5 C6 Ru1 71.6(6) . . ?
C9 C8 C4 109.3(9) . . ?
C9 C8 C10 110.0(9) . . ?
C4 C8 C10 113.6(8) . . ?
N1 C11 C12 121.5(8) . . ?
C13 C12 C11 120.4(8) . . ?
C12 C13 C14 117.4(8) . . ?
C13 C14 C15 122.4(9) . . ?
N1 C15 C14 119.0(7) . . ?
N1 C15 C16 121.8(7) . . ?
C14 C15 C16 119.1(8) . . ?
C15 C16 B1 117.8(7) . . ?
C18A C17A C22A 108.1(16) . . ?
C18A C17A B1 120.3(11) . . ?
C22A C17A B1 120.7(12) . . ?
C17A C18A C19A 112.1(18) . . ?
C18A C19A C20A 120.0(19) . . ?
C21A C20A C19A 108(2) . . ?
C20A C21A C22A 109(2) . . ?
C21A C22A C17A 121.7(16) . . ?
C18B C19B C20B 108.7(15) . . ?
C21B C20B C19B 106.9(18) . . ?
C20B C21B C22B 119.1(19) . . ?
C106 C101 C102 117.5(7) . . ?
C106 C101 C107 119.1(8) . . ?
C102 C101 C107 123.0(8) . . ?
C106 C101 Ru2 68.9(4) . . ?
C102 C101 Ru2 68.2(4) . . ?
C107 C101 Ru2 128.6(5) . . ?
C101 C102 C103 122.1(8) . . ?
C101 C102 Ru2 73.9(5) . . ?
C103 C102 Ru2 71.6(4) . . ?
C104 C103 C102 120.5(7) . . ?
C104 C103 Ru2 72.8(4) . . ?
C102 C103 Ru2 69.7(4) . . ?
C103 C104 C105 118.0(7) . . ?
C103 C104 C108 122.9(7) . . ?
C105 C104 C108 119.1(7) . . ?
C103 C104 Ru2 69.9(4) . . ?
C105 C104 Ru2 70.1(4) . . ?
C108 C104 Ru2 128.5(5) . . ?
C106 C105 C104 120.8(7) . . ?
C106 C105 Ru2 69.7(4) . . ?
C104 C105 Ru2 71.6(4) . . ?
C101 C106 C105 120.7(7) . . ?
C101 C106 Ru2 73.6(4) . . ?
C105 C106 Ru2 71.9(4) . . ?
C104 C108 C109 109.2(6) . . ?
C104 C108 C110 114.2(6) . . ?
C109 C108 C110 110.5(6) . . ?
N2 C111 C112 122.8(7) . . ?
C113 C112 C111 119.3(7) . . ?
C112 C113 C114 118.3(7) . . ?
C113 C114 C115 120.8(7) . . ?
N2 C115 C114 120.5(7) . . ?
N2 C115 C116 118.7(6) . . ?
C114 C115 C116 120.7(7) . . ?
C115 C116 B2 119.9(7) . . ?
C118 C117 C122 108.8(9) . . ?
C118 C117 B2 117.7(9) . . ?
C122 C117 B2 108.8(9) . . ?
C117 C118 C119 110.5(9) . . ?
C120 C119 C118 109.5(9) . . ?
C121 C120 C119 111.8(10) . . ?
C122 C121 C120 111.6(10) . . ?
C121 C122 C117 111.7(9) . . ?
C11 N1 C15 119.2(7) . . ?
C11 N1 Ru1 116.8(6) . . ?
C15 N1 Ru1 123.9(5) . . ?
C115 N2 C111 118.3(6) . . ?
C115 N2 Ru2 125.5(5) . . ?
C111 N2 Ru2 116.1(5) . . ?
B1 Cl1 Ru1 111.0(3) . . ?
B2 Cl3 Ru2 110.0(3) . . ?
C6 Ru1 N1 112.5(3) . . ?
C6 Ru1 C5 38.5(3) . . ?
N1 Ru1 C5 150.0(3) . . ?
C6 Ru1 C3 79.7(3) . . ?
N1 Ru1 C3 124.5(3) . . ?
C5 Ru1 C3 67.4(3) . . ?
C6 Ru1 C2 68.0(3) . . ?
N1 Ru1 C2 94.8(3) . . ?
C5 Ru1 C2 80.9(3) . . ?
C3 Ru1 C2 37.5(3) . . ?
C6 Ru1 C1 37.4(3) . . ?
N1 Ru1 C1 90.0(3) . . ?
C5 Ru1 C1 68.5(3) . . ?
C3 Ru1 C1 67.4(3) . . ?
C2 Ru1 C1 37.7(3) . . ?
C6 Ru1 C4 68.7(3) . . ?
N1 Ru1 C4 163.1(3) . . ?
C5 Ru1 C4 37.1(3) . . ?
C3 Ru1 C4 38.6(3) . . ?
C2 Ru1 C4 69.6(3) . . ?
C1 Ru1 C4 81.6(3) . . ?
C6 Ru1 Cl2 93.4(3) . . ?
N1 Ru1 Cl2 86.34(17) . . ?
C5 Ru1 Cl2 88.3(3) . . ?
C3 Ru1 Cl2 148.8(2) . . ?
C2 Ru1 Cl2 160.4(2) . . ?
C1 Ru1 Cl2 122.8(2) . . ?
C4 Ru1 Cl2 110.6(2) . . ?
C6 Ru1 Cl1 159.8(2) . . ?
N1 Ru1 Cl1 87.52(18) . . ?
C5 Ru1 Cl1 121.4(3) . . ?
C3 Ru1 Cl1 91.2(2) . . ?
C2 Ru1 Cl1 114.6(2) . . ?
C1 Ru1 Cl1 151.8(2) . . ?
C4 Ru1 Cl1 93.0(3) . . ?
Cl2 Ru1 Cl1 85.00(8) . . ?
N2 Ru2 C102 113.8(3) . . ?
N2 Ru2 C106 93.2(3) . . ?
C102 Ru2 C106 68.4(3) . . ?
N2 Ru2 C103 151.7(3) . . ?
C102 Ru2 C103 38.7(3) . . ?
C106 Ru2 C103 81.8(3) . . ?
N2 Ru2 C105 122.8(2) . . ?
C102 Ru2 C105 80.6(3) . . ?
C106 Ru2 C105 38.5(3) . . ?
C103 Ru2 C105 67.9(3) . . ?
N2 Ru2 C104 161.1(2) . . ?
C102 Ru2 C104 68.6(3) . . ?
C106 Ru2 C104 69.8(3) . . ?
C103 Ru2 C104 37.2(3) . . ?
C105 Ru2 C104 38.3(3) . . ?
N2 Ru2 C101 90.0(2) . . ?
C102 Ru2 C101 37.9(3) . . ?
C106 Ru2 C101 37.6(3) . . ?
C103 Ru2 C101 69.2(3) . . ?
C105 Ru2 C101 68.2(3) . . ?
C104 Ru2 C101 81.6(3) . . ?
N2 Ru2 Cl4 87.12(16) . . ?
C102 Ru2 Cl4 91.9(2) . . ?
C106 Ru2 Cl4 158.7(2) . . ?
C103 Ru2 Cl4 87.9(2) . . ?
C105 Ru2 Cl4 149.71(19) . . ?
C104 Ru2 Cl4 111.68(19) . . ?
C101 Ru2 Cl4 121.2(2) . . ?
N2 Ru2 Cl3 88.69(17) . . ?
C102 Ru2 Cl3 157.3(2) . . ?
C106 Ru2 Cl3 115.6(2) . . ?
C103 Ru2 Cl3 118.6(2) . . ?
C105 Ru2 Cl3 90.1(2) . . ?
C104 Ru2 Cl3 91.21(19) . . ?
C101 Ru2 Cl3 152.9(2) . . ?
Cl4 Ru2 Cl3 85.74(7) . . ?
C17A B1 C16 113.2(9) . . ?
C17A B1 C23A 126.5(10) . . ?
C16 B1 C23A 107.5(8) . . ?
C17A B1 Cl1 103.7(6) . . ?
C16 B1 Cl1 99.7(6) . . ?
C23A B1 Cl1 102.0(7) . . ?
C24A C23A C28A 119.7(10) . . ?
C24A C23A B1 119.7(9) . . ?
C28A C23A B1 116.4(10) . . ?
C23A C24A C25A 111.6(9) . . ?
C26A C25A C24A 124.6(12) . . ?
C23A C28A C27A 110.9(12) . . ?
C26A C27A C28A 119.2(17) . . ?
C25A C26A C27A 102.8(14) . . ?
C28B C27B C26B 96(2) . . ?
C123 B2 C117 111.9(9) . . ?
C123 B2 C116 115.2(8) . . ?
C117 B2 C116 118.9(8) . . ?
C123 B2 Cl3 103.1(6) . . ?
C117 B2 Cl3 103.3(6) . . ?
C116 B2 Cl3 101.6(5) . . ?
C128 C123 C124 114.1(13) . . ?
C128 C123 B2 121.9(10) . . ?
C124 C123 B2 114.2(10) . . ?
C125 C124 C123 115.5(13) . . ?
C126 C125 C124 111.2(17) . . ?
C125 C126 C127 111.9(17) . . ?
C126 C127 C128 112.0(15) . . ?
C123 C128 C127 111.5(13) . . ?
C226 C225 C224 108.4(14) . . ?
C227 C226 C225 115.4(15) . . ?
C228 C227 C226 114.2(17) . . ?

loop_
_geom_bond_atom_site_label_1
_geom_bond_atom_site_label_2
_geom_bond_distance
_geom_bond_site_symmetry_2
_geom_bond_publ_flag
C1 C6 1.387(11) . ?
C1 C2 1.414(11) . ?
C1 C7 1.496(10) . ?
C1 Ru1 2.193(8) . ?
C2 C3 1.394(11) . ?
C2 Ru1 2.177(8) . ?
C3 C4 1.443(11) . ?
C3 Ru1 2.166(8) . ?
C4 C5 1.383(13) . ?
C4 C8 1.510(12) . ?
C4 Ru1 2.195(8) . ?
C5 C6 1.405(12) . ?
C5 Ru1 2.143(9) . ?
C6 Ru1 2.122(9) . ?
C8 C9 1.510(14) . ?
C8 C10 1.533(12) . ?
C11 N1 1.354(9) . ?
C11 C12 1.386(11) . ?
C12 C13 1.362(12) . ?
C13 C14 1.366(12) . ?
C14 C15 1.396(10) . ?
C15 N1 1.355(9) . ?
C15 C16 1.485(11) . ?
C16 B1 1.645(12) . ?
C17A C18A 1.495(10) . ?
C17A C22A 1.568(10) . ?
C17A B1 1.641(16) . ?
C18A C19A 1.555(10) . ?
C19A C20A 1.561(10) . ?
C20A C21A 1.540(10) . ?
C21A C22A 1.548(10) . ?
C18B C19B 1.50(3) . ?
C19B C20B 1.549(10) . ?
C20B C21B 1.36(3) . ?
C21B C22B 1.44(3) . ?
C101 C106 1.402(11) . ?
C101 C102 1.411(11) . ?
C101 C107 1.492(10) . ?
C101 Ru2 2.206(7) . ?
C102 C103 1.419(10) . ?
C102 Ru2 2.131(8) . ?
C103 C104 1.390(10) . ?
C103 Ru2 2.157(7) . ?
C104 C105 1.434(10) . ?
C104 C108 1.516(10) . ?
C104 Ru2 2.194(6) . ?
C105 C106 1.423(10) . ?
C105 Ru2 2.175(7) . ?
C106 Ru2 2.146(7) . ?
C108 C109 1.528(10) . ?
C108 C110 1.533(10) . ?
C111 N2 1.352(8) . ?
C111 C112 1.387(9) . ?
C112 C113 1.369(10) . ?
C113 C114 1.379(10) . ?
C114 C115 1.394(9) . ?
C115 N2 1.352(8) . ?
C115 C116 1.484(10) . ?
C116 B2 1.621(13) . ?
C117 C118 1.522(9) . ?
C117 C122 1.544(8) . ?
C117 B2 1.608(16) . ?
C118 C119 1.543(8) . ?
C119 C120 1.511(8) . ?
C120 C121 1.510(9) . ?
C121 C122 1.488(8) . ?
N1 Ru1 2.125(6) . ?
N2 Ru2 2.128(5) . ?
Cl1 B1 2.156(11) . ?
Cl1 Ru1 2.419(2) . ?
Cl2 Ru1 2.394(2) . ?
Cl3 B2 2.103(9) . ?
Cl3 Ru2 2.4190(19) . ?
Cl4 Ru2 2.3990(18) . ?
B1 C23A 1.655(16) . ?
C23A C24A 1.500(7) . ?
C23A C28A 1.539(7) . ?
C24A C25A 1.511(7) . ?
C25A C26A 1.487(9) . ?
C28A C27A 1.565(9) . ?
C27A C26A 1.503(10) . ?
C28B C27B 1.47(4) . ?
C27B C26B 1.535(10) . ?
B2 C123 1.603(13) . ?
C123 C128 1.457(10) . ?
C123 C124 1.549(10) . ?
C124 C125 1.538(10) . ?
C125 C126 1.528(10) . ?
C126 C127 1.532(10) . ?
C127 C128 1.536(10) . ?
C224 C225 1.61(2) . ?
C225 C226 1.47(2) . ?
C226 C227 1.45(2) . ?
C227 C228 1.44(2) . ?
